data_7101771
loop_
_publ_author_name
'Maeda, Hiromitsu'
'Ito, Yoshihiro'
'Kusunose, Yukio'
'Nakanishi, Takashi'

_publ_section_title
;
 Di-pyrrolyl-pyrazoles: anion receptors in protonated form and
 efficient building blocks for organized structures.
;
_journal_issue 11
_journal_name_full 'Chemical communications (Cambridge, England)'
_journal_page_first 1136
_journal_page_last 1138
_journal_paper_doi 10.1039/b615787d
_journal_year 2007
_chemical_formula_moiety 'C11 H11 N4, C2 F3 O2'
_chemical_formula_sum 'C13 H11 F3 N4 O2'
_chemical_formula_weight 312.26
_chemical_name_systematic
;
?
;
_space_group_IT_number 14
_symmetry_cell_setting monoclinic
_symmetry_Int_Tables_number 14
_symmetry_space_group_name_Hall '-P 2ybc'
_symmetry_space_group_name_H-M 'P 1 21/c 1'
_atom_sites_solution_hydrogens geom
_atom_sites_solution_primary direct
_atom_sites_solution_secondary difmap
_audit_creation_method SHELXL-97
_cell_angle_alpha 90.00
_cell_angle_beta 91.1800(10)
_cell_angle_gamma 90.00
_cell_formula_units_Z 4
_cell_length_a 14.3569(10)
_cell_length_b 15.2520(11)
_cell_length_c 6.0571(4)
_cell_measurement_reflns_used 4748
_cell_measurement_temperature 120(2)
_cell_measurement_theta_max 27.88
_cell_measurement_theta_min 2.67
_cell_volume 1326.05(16)
_computing_cell_refinement 'Bruker SMART'
_computing_data_collection 'Bruker SMART'
_computing_data_reduction 'Bruker SAINT'
_computing_molecular_graphics 'Bruker SHELXTL'
_computing_publication_material 'Bruker SHELXTL'
_computing_structure_refinement 'SHELXL-97 (Sheldrick, 1997)'
_computing_structure_solution 'SHELXS-97 (Sheldrick, 1990)'
_diffrn_ambient_temperature 120(2)
_diffrn_detector_area_resol_mean 8.366
_diffrn_measured_fraction_theta_full 0.928
_diffrn_measured_fraction_theta_max 0.928
_diffrn_measurement_device_type 'CCD area detector'
_diffrn_measurement_method 'phi and omega scans'
_diffrn_radiation_monochromator graphite
_diffrn_radiation_source 'fine-focus sealed tube'
_diffrn_radiation_type MoK\a
_diffrn_radiation_wavelength 0.71073
_diffrn_reflns_av_R_equivalents 0.0175
_diffrn_reflns_av_sigmaI/netI 0.0246
_diffrn_reflns_limit_h_max 18
_diffrn_reflns_limit_h_min -17
_diffrn_reflns_limit_k_max 20
_diffrn_reflns_limit_k_min -10
_diffrn_reflns_limit_l_max 7
_diffrn_reflns_limit_l_min -6
_diffrn_reflns_number 8027
_diffrn_reflns_theta_full 28.19
_diffrn_reflns_theta_max 28.19
_diffrn_reflns_theta_min 1.42
_exptl_absorpt_coefficient_mu 0.137
_exptl_absorpt_correction_T_max 0.9731
_exptl_absorpt_correction_T_min 0.9346
_exptl_absorpt_correction_type empirical
_exptl_crystal_colour colorless
_exptl_crystal_density_diffrn 1.564
_exptl_crystal_density_method 'not measured'
_exptl_crystal_description prism
_exptl_crystal_F_000 640
_exptl_crystal_size_max 0.50
_exptl_crystal_size_mid 0.20
_exptl_crystal_size_min 0.20
_refine_diff_density_max 0.370
_refine_diff_density_min -0.352
_refine_diff_density_rms 0.091
_refine_ls_extinction_method none
_refine_ls_goodness_of_fit_ref 1.133
_refine_ls_hydrogen_treatment constr
_refine_ls_matrix_type full
_refine_ls_number_parameters 199
_refine_ls_number_reflns 3018
_refine_ls_number_restraints 0
_refine_ls_restrained_S_all 1.133
_refine_ls_R_factor_all 0.0486
_refine_ls_R_factor_gt 0.0411
_refine_ls_shift/su_max 0.000
_refine_ls_shift/su_mean 0.000
_refine_ls_structure_factor_coef Fsqd
_refine_ls_weighting_details 'calc w=1/[\s^2^(Fo^2^)+(0.0639P)^2^+0.4490P] where P=(Fo^2^+2Fc^2^)/3'
_refine_ls_weighting_scheme calc
_refine_ls_wR_factor_gt 0.1095
_refine_ls_wR_factor_ref 0.1228
_reflns_number_gt 2638
_reflns_number_total 3018
_reflns_threshold_expression >2sigma(I)
_cod_data_source_file b615787d.txt
_cod_data_source_block dpp
_cod_depositor_comments
;
The following automatic conversions were performed:
'_symmetry_cell_setting' value 'Monoclinic' changed to 'monoclinic'
according to '/home/saulius/struct/CIF-dictionaries/cif_core.dic'
dictionary named 'cif_core.dic' version 2.4.1 from 2010-06-29.

Automatic conversion script
Id: cif_fix_enum 1527 2010-12-29 10:47:43Z saulius 
;
_cod_original_sg_symbol_H-M 'P 21/c'
_cod_database_code 7101771

loop_
_symmetry_equiv_pos_as_xyz
'x, y, z'
'-x, y+1/2, -z+1/2'
'-x, -y, -z'
'x, -y-1/2, z-1/2'

loop_
_atom_site_label
_atom_site_type_symbol
_atom_site_fract_x
_atom_site_fract_y
_atom_site_fract_z
_atom_site_U_iso_or_equiv
_atom_site_adp_type
_atom_site_occupancy
_atom_site_symmetry_multiplicity
_atom_site_calc_flag
_atom_site_refinement_flags
C1 C 0.21219(12) 0.17754(10) 0.8187(3) 0.0254(3) Uani 1 1 d .
H1 H 0.1694 0.2084 0.9075 0.031 Uiso 1 1 calc R
C2 C 0.30659(12) 0.17307(10) 0.8544(3) 0.0255(3) Uani 1 1 d .
H2 H 0.3409 0.2001 0.9716 0.031 Uiso 1 1 calc R
C3 C 0.34331(11) 0.12093(10) 0.6848(2) 0.0232(3) Uani 1 1 d .
H3 H 0.4070 0.1063 0.6665 0.028 Uiso 1 1 calc R
C4 C 0.26948(10) 0.09512(10) 0.5502(2) 0.0187(3) Uani 1 1 d .
C5 C 0.27052(10) 0.04257(9) 0.3519(2) 0.0181(3) Uani 1 1 d .
C6 C 0.34444(10) -0.00132(10) 0.2566(2) 0.0196(3) Uani 1 1 d .
H6 H 0.4069 -0.0037 0.3115 0.023 Uiso 1 1 calc R
C7 C 0.30945(10) -0.04104(9) 0.0653(2) 0.0181(3) Uani 1 1 d .
C8 C 0.35766(10) -0.09400(10) -0.0937(2) 0.0187(3) Uani 1 1 d .
C9 C 0.45113(11) -0.11430(10) -0.1001(3) 0.0226(3) Uani 1 1 d .
H9 H 0.4981 -0.0954 0.0020 0.027 Uiso 1 1 calc R
C10 C 0.46423(11) -0.16812(10) -0.2859(3) 0.0246(3) Uani 1 1 d .
H10A H 0.5216 -0.1924 -0.3320 0.029 Uiso 1 1 calc R
C11 C 0.37876(11) -0.17898(10) -0.3879(3) 0.0231(3) Uani 1 1 d .
H11A H 0.3666 -0.2122 -0.5180 0.028 Uiso 1 1 calc R
C12 C 0.06687(11) 0.83842(11) 0.3833(3) 0.0236(3) Uani 1 1 d .
C13 C 0.05188(10) 0.89393(9) 0.5948(2) 0.0189(3) Uani 1 1 d .
F1 F 0.15459(8) 0.81389(8) 0.35715(19) 0.0455(3) Uani 1 1 d .
F2 F 0.01387(8) 0.76652(7) 0.38209(16) 0.0365(3) Uani 1 1 d .
F3 F 0.04182(7) 0.88442(7) 0.20324(15) 0.0331(3) Uani 1 1 d .
N1 N 0.19004(9) 0.13017(8) 0.6343(2) 0.0218(3) Uani 1 1 d .
H1N H 0.1335 0.1232 0.5781 0.026 Uiso 1 1 calc R
N2 N 0.19458(9) 0.02869(8) 0.22247(19) 0.0185(3) Uani 1 1 d .
H2N H 0.1385 0.0493 0.2467 0.022 Uiso 1 1 calc R
N3 N 0.21827(8) -0.02209(8) 0.0492(2) 0.0188(3) Uani 1 1 d .
H3N H 0.1800 -0.0398 -0.0571 0.023 Uiso 1 1 calc R
N4 N 0.31431(9) -0.13399(8) -0.2710(2) 0.0204(3) Uani 1 1 d .
H4N H 0.2544 -0.1310 -0.3039 0.024 Uiso 1 1 calc R
O1 O 0.12373(7) 0.91708(8) 0.69497(18) 0.0253(3) Uani 1 1 d .
O2 O -0.03088(7) 0.90860(8) 0.63279(18) 0.0248(3) Uani 1 1 d .

loop_
_atom_site_aniso_label
_atom_site_aniso_U_11
_atom_site_aniso_U_22
_atom_site_aniso_U_33
_atom_site_aniso_U_23
_atom_site_aniso_U_13
_atom_site_aniso_U_12
C1 0.0372(9) 0.0206(7) 0.0185(7) -0.0039(6) 0.0010(6) -0.0006(6)
C2 0.0375(9) 0.0213(7) 0.0176(7) -0.0007(6) -0.0037(6) -0.0082(6)
C3 0.0264(8) 0.0244(8) 0.0186(7) 0.0019(6) -0.0023(6) -0.0037(6)
C4 0.0230(7) 0.0171(7) 0.0159(7) 0.0019(5) -0.0005(5) -0.0011(5)
C5 0.0211(7) 0.0171(7) 0.0159(7) 0.0034(5) -0.0013(5) -0.0031(5)
C6 0.0195(7) 0.0204(7) 0.0187(7) 0.0018(6) -0.0014(5) -0.0008(5)
C7 0.0185(7) 0.0180(7) 0.0179(7) 0.0033(5) 0.0004(5) -0.0016(5)
C8 0.0206(7) 0.0175(7) 0.0181(7) 0.0016(5) 0.0006(5) -0.0010(5)
C9 0.0199(7) 0.0236(8) 0.0242(8) 0.0009(6) 0.0002(6) -0.0007(6)
C10 0.0227(8) 0.0246(8) 0.0266(8) 0.0018(6) 0.0064(6) 0.0040(6)
C11 0.0279(8) 0.0221(8) 0.0194(7) -0.0007(6) 0.0039(6) 0.0033(6)
C12 0.0257(8) 0.0241(8) 0.0210(7) -0.0044(6) 0.0008(6) 0.0004(6)
C13 0.0236(7) 0.0169(7) 0.0161(7) -0.0008(5) -0.0010(5) 0.0021(5)
F1 0.0342(6) 0.0605(8) 0.0417(7) -0.0241(6) 0.0018(5) 0.0160(5)
F2 0.0587(7) 0.0227(5) 0.0284(6) -0.0078(4) 0.0062(5) -0.0117(5)
F3 0.0482(6) 0.0339(6) 0.0171(5) -0.0008(4) -0.0012(4) -0.0070(4)
N1 0.0245(7) 0.0218(6) 0.0190(6) -0.0040(5) -0.0021(5) 0.0003(5)
N2 0.0193(6) 0.0204(6) 0.0159(6) -0.0029(5) 0.0008(4) 0.0008(5)
N3 0.0195(6) 0.0211(6) 0.0157(6) -0.0044(5) -0.0001(4) -0.0001(5)
N4 0.0201(6) 0.0216(6) 0.0193(6) -0.0021(5) -0.0005(5) 0.0020(5)
O1 0.0220(6) 0.0312(6) 0.0225(6) -0.0073(5) -0.0027(4) -0.0003(4)
O2 0.0208(5) 0.0293(6) 0.0243(6) -0.0056(5) -0.0011(4) 0.0042(4)

loop_
_atom_type_symbol
_atom_type_description
_atom_type_scat_dispersion_real
_atom_type_scat_dispersion_imag
_atom_type_scat_source
C C 0.0033 0.0016 'International Tables Vol C Tables 4.2.6.8 and 6.1.1.4'
H H 0.0000 0.0000 'International Tables Vol C Tables 4.2.6.8 and 6.1.1.4'
N N 0.0061 0.0033 'International Tables Vol C Tables 4.2.6.8 and 6.1.1.4'
F F 0.0171 0.0103 'International Tables Vol C Tables 4.2.6.8 and 6.1.1.4'
O O 0.0106 0.0060 'International Tables Vol C Tables 4.2.6.8 and 6.1.1.4'

loop_
_geom_angle_atom_site_label_1
_geom_angle_atom_site_label_2
_geom_angle_atom_site_label_3
_geom_angle
N1 C1 C2 108.45(14)
N1 C1 H1 125.8
C2 C1 H1 125.8
C1 C2 C3 107.27(14)
C1 C2 H2 126.4
C3 C2 H2 126.4
C4 C3 C2 107.26(14)
C4 C3 H3 126.4
C2 C3 H3 126.4
N1 C4 C3 107.74(13)
N1 C4 C5 123.34(13)
C3 C4 C5 128.91(14)
N2 C5 C6 107.37(13)
N2 C5 C4 123.32(13)
C6 C5 C4 129.31(13)
C5 C6 C7 106.83(13)
C5 C6 H6 126.6
C7 C6 H6 126.6
N3 C7 C6 107.57(13)
N3 C7 C8 123.48(13)
C6 C7 C8 128.95(13)
N4 C8 C9 107.69(13)
N4 C8 C7 123.67(13)
C9 C8 C7 128.64(14)
C8 C9 C10 107.43(13)
C8 C9 H9 126.3
C10 C9 H9 126.3
C11 C10 C9 107.29(14)
C11 C10 H10A 126.4
C9 C10 H10A 126.4
N4 C11 C10 108.40(14)
N4 C11 H11A 125.8
C10 C11 H11A 125.8
F1 C12 F2 108.07(14)
F1 C12 F3 106.88(13)
F2 C12 F3 106.41(12)
F1 C12 C13 113.57(13)
F2 C12 C13 111.30(12)
F3 C12 C13 110.26(12)
O2 C13 O1 130.72(14)
O2 C13 C12 113.71(13)
O1 C13 C12 115.56(13)
C1 N1 C4 109.28(13)
C1 N1 H1N 125.4
C4 N1 H1N 125.4
C5 N2 N3 109.15(12)
C5 N2 H2N 125.4
N3 N2 H2N 125.4
C7 N3 N2 109.08(12)
C7 N3 H3N 125.5
N2 N3 H3N 125.5
C11 N4 C8 109.19(13)
C11 N4 H4N 125.4
C8 N4 H4N 125.4

loop_
_geom_bond_atom_site_label_1
_geom_bond_atom_site_label_2
_geom_bond_distance
C1 N1 1.3623(19)
C1 C2 1.370(2)
C1 H1 0.9500
C2 C3 1.410(2)
C2 H2 0.9500
C3 C4 1.381(2)
C3 H3 0.9500
C4 N1 1.3674(19)
C4 C5 1.445(2)
C5 N2 1.3463(18)
C5 C6 1.390(2)
C6 C7 1.392(2)
C6 H6 0.9500
C7 N3 1.3422(19)
C7 C8 1.445(2)
C8 N4 1.3730(19)
C8 C9 1.379(2)
C9 C10 1.408(2)
C9 H9 0.9500
C10 C11 1.373(2)
C10 H10A 0.9500
C11 N4 1.3621(19)
C11 H11A 0.9500
C12 F1 1.3263(19)
C12 F2 1.3346(19)
C12 F3 1.3395(18)
C12 C13 1.554(2)
C13 O2 1.2354(18)
C13 O1 1.2373(18)
N1 H1N 0.8800
N2 N3 1.3535(17)
N2 H2N 0.8800
N3 H3N 0.8800
N4 H4N 0.8800

loop_
_cod_related_entry_id
_cod_related_entry_database
_cod_related_entry_code
1 ChemSpider 30652996
